data_4106423
loop_
_publ_author_name
'Badr El Aroussi'
'Soumaila Zebret'
'C\'eline Besnard'
'Philippe Perrottet'
'Josef Hamacek'

_publ_contact_author_address
;
Departement of Inorganic Analytical Chemistry
University of Geneva
30 quai E. Ansermet
Geneva 4
CH-1211
SWITZERLAND
;
_publ_contact_author_email Josef.Hamacek@unige.ch
_publ_contact_author_name 'Dr Josef Hamacek'
_publ_section_title
;
 Rational Design of a Ternary Supramolecular System: Self-Assembly of
 Pentanuclear Lanthanide Helicates
;
_journal_name_full 'Journal of the American Chemical Society'
_journal_page_first 10764
_journal_page_last 10767
_journal_paper_doi 10.1021/ja204474v
_journal_volume 133
_journal_year 2011
_chemical_formula_sum 'C119.03 H135.04 Cl6 N25.01 Nd2 O36'
_chemical_formula_weight 2993.2603
_chemical_name_systematic
; 
 ? 
;
_space_group_IT_number 2
_symmetry_space_group_name_Hall '-P 1'
_symmetry_space_group_name_H-M 'P -1'
_atom_sites_solution_hydrogens geom
_atom_sites_solution_primary direct
_atom_sites_solution_secondary difmap
_audit_creation_method SHELXL-97
_cell_angle_alpha 100.93(3)
_cell_angle_beta 96.65(3)
_cell_angle_gamma 117.31(3)
_cell_formula_units_Z 2
_cell_length_a 19.851(4)
_cell_length_b 19.999(4)
_cell_length_c 22.525(5)
_cell_measurement_temperature 210(2)
_cell_volume 7588(4)
_computing_structure_refinement 'SHELXL-97 (Sheldrick, 2008)'
_computing_structure_solution 'SHELXS-97 (Sheldrick, 2008)'
_diffrn_ambient_temperature 210(2)
_diffrn_measured_fraction_theta_full 0.979
_diffrn_measured_fraction_theta_max 0.979
_diffrn_radiation_monochromator graphite
_diffrn_radiation_source 'fine-focus sealed tube'
_diffrn_radiation_type MoK\a
_diffrn_radiation_wavelength 0.71073
_diffrn_reflns_av_R_equivalents 0.0263
_diffrn_reflns_av_sigmaI/netI 0.0326
_diffrn_reflns_limit_h_max 25
_diffrn_reflns_limit_h_min -26
_diffrn_reflns_limit_k_max 26
_diffrn_reflns_limit_k_min -22
_diffrn_reflns_limit_l_max 30
_diffrn_reflns_limit_l_min -30
_diffrn_reflns_number 87926
_diffrn_reflns_theta_full 28.34
_diffrn_reflns_theta_max 28.34
_diffrn_reflns_theta_min 4.85
_exptl_absorpt_coefficient_mu 0.858
_exptl_absorpt_correction_T_max 0.82
_exptl_absorpt_correction_T_min 0.5
_exptl_absorpt_correction_type analytical
_exptl_absorpt_process_details STOE
_exptl_crystal_density_diffrn 1.31
_exptl_crystal_F_000 3022
_exptl_crystal_size_max 0.2
_exptl_crystal_size_mid 0.1
_exptl_crystal_size_min 0.1
_refine_diff_density_max 2.248
_refine_diff_density_min -2.572
_refine_diff_density_rms 0.104
_refine_ls_extinction_method none
_refine_ls_goodness_of_fit_ref 1.045
_refine_ls_hydrogen_treatment constr
_refine_ls_matrix_type full
_refine_ls_number_parameters 1925
_refine_ls_number_reflns 37128
_refine_ls_number_restraints 402
_refine_ls_restrained_S_all 1.059
_refine_ls_R_factor_all 0.0757
_refine_ls_R_factor_gt 0.0566
_refine_ls_shift/su_max 0.041
_refine_ls_shift/su_mean 0.001
_refine_ls_structure_factor_coef Fsqd
_refine_ls_weighting_details 'calc w=1/[\s^2^(Fo^2^)+(0.0798P)^2^+18.8678P] where P=(Fo^2^+2Fc^2^)/3'
_refine_ls_weighting_scheme calc
_refine_ls_wR_factor_gt 0.1530
_refine_ls_wR_factor_ref 0.1675
_reflns_number_gt 29011
_reflns_number_total 37128
_reflns_threshold_expression >2sigma(I)
_cod_data_source_file ja204474v_si_001.cif
_cod_data_source_block zs005_int
_cod_original_cell_volume 7588(3)
_cod_database_code 4106423

loop_
_symmetry_equiv_pos_as_xyz
'x, y, z'
'-x, -y, -z'

loop_
_atom_site_label
_atom_site_type_symbol
_atom_site_fract_x
_atom_site_fract_y
_atom_site_fract_z
_atom_site_U_iso_or_equiv
_atom_site_adp_type
_atom_site_occupancy
_atom_site_symmetry_multiplicity
_atom_site_calc_flag
_atom_site_refinement_flags
_atom_site_disorder_assembly
_atom_site_disorder_group
Nd1 Nd 0.311372(12) 1.152709(10) 0.412607(10) 0.02938(6) Uani 1 1 d . . .
Nd2 Nd -0.111937(13) 0.310390(11) 0.171218(12) 0.03934(7) Uani 1 1 d . . .
O2A O 0.23611(16) 1.05553(15) 0.31140(14) 0.0365(6) Uani 1 1 d . . .
O3A O 0.45035(17) 1.24487(16) 0.43607(14) 0.0380(6) Uani 1 1 d . . .
O2F O -0.14117(18) 0.41347(16) 0.21253(15) 0.0410(7) Uani 1 1 d . . .
O3F O -0.1465(2) 0.19618(17) 0.20878(17) 0.0474(7) Uani 1 1 d U . .
N16A N 0.2307(2) 0.9641(2) 0.23137(18) 0.0422(8) Uani 1 1 d . . .
H16 H 0.2565 0.9516 0.2064 0.051 Uiso 1 1 calc R . .
N1A N 0.38502(19) 1.15050(17) 0.32453(16) 0.0308(6) Uani 1 1 d . . .
N11A N 0.5539(2) 1.3319(2) 0.4096(2) 0.0464(9) Uani 1 1 d . . .
N16F N -0.1701(2) 0.48454(19) 0.28586(19) 0.0400(8) Uani 1 1 d . . .
H16A H -0.1865 0.4851 0.3205 0.048 Uiso 1 1 calc R . .
N1F N -0.17143(18) 0.30283(17) 0.26911(17) 0.0340(7) Uani 1 1 d . . .
N11F N -0.1652(2) 0.1292(2) 0.2801(2) 0.0473(8) Uani 1 1 d U . .
C23F C -0.0946(2) 0.7598(2) 0.2051(2) 0.0419(10) Uani 1 1 d U . .
H23A H -0.1128 0.7917 0.2303 0.050 Uiso 1 1 calc R . .
H23B H -0.1220 0.7450 0.1611 0.050 Uiso 1 1 calc R . .
C20A C -0.0077(2) 0.8090(2) 0.2112(2) 0.0385(9) Uani 1 1 d . . .
C19A C 0.0451(3) 0.8352(2) 0.2685(2) 0.0456(10) Uani 1 1 d . . .
H19 H 0.0267 0.8185 0.3030 0.055 Uiso 1 1 calc R . .
C21A C 0.0210(3) 0.8303(3) 0.1606(2) 0.0452(10) Uani 1 1 d . . .
H21 H -0.0137 0.8106 0.1210 0.054 Uiso 1 1 calc R . .
C18A C 0.1243(3) 0.8855(3) 0.2753(2) 0.0458(10) Uani 1 1 d . . .
H18 H 0.1597 0.9033 0.3143 0.055 Uiso 1 1 calc R . .
C22A C 0.1000(3) 0.8801(3) 0.1673(2) 0.0446(10) Uani 1 1 d . . .
H22 H 0.1192 0.8941 0.1322 0.053 Uiso 1 1 calc R . .
C17A C 0.1509(2) 0.9094(2) 0.2249(2) 0.0383(9) Uani 1 1 d . . .
C4A C 0.2678(2) 1.0334(2) 0.27352(19) 0.0343(8) Uani 1 1 d . . .
C5A C 0.3523(2) 1.0859(2) 0.27613(19) 0.0357(8) Uani 1 1 d . . .
C6A C 0.3947(3) 1.0694(3) 0.2368(2) 0.0483(11) Uani 1 1 d . . .
H6A H 0.3701 1.0234 0.2030 0.058 Uiso 1 1 calc R . .
C7A C 0.4745(3) 1.1218(3) 0.2479(3) 0.0551(13) Uani 1 1 d . . .
H7A H 0.5052 1.1120 0.2219 0.066 Uiso 1 1 calc R . .
C8A C 0.5078(3) 1.1884(3) 0.2976(2) 0.0464(10) Uani 1 1 d . . .
H8A H 0.5620 1.2247 0.3065 0.056 Uiso 1 1 calc R . .
C9A C 0.4610(2) 1.2018(2) 0.33457(19) 0.0343(8) Uani 1 1 d . . .
C10A C 0.4892(2) 1.2633(2) 0.3966(2) 0.0346(8) Uani 1 1 d . . .
C12A C 0.5852(3) 1.3773(3) 0.4757(3) 0.0678(18) Uani 1 1 d . . .
H12A H 0.5423 1.3780 0.4938 0.081 Uiso 1 1 calc R . .
H12B H 0.6238 1.4320 0.4786 0.081 Uiso 1 1 calc R . .
C14A C 0.5914(3) 1.3692(3) 0.3631(3) 0.0654(17) Uani 1 1 d . . .
H14A H 0.5687 1.3300 0.3220 0.078 Uiso 1 1 calc R . .
H14B H 0.6477 1.3863 0.3742 0.078 Uiso 1 1 calc R . .
C13A C 0.6234(4) 1.3434(5) 0.5124(3) 0.086(2) Uani 1 1 d . . .
H13A H 0.6663 1.3432 0.4949 0.129 Uiso 1 1 calc R . .
H13B H 0.5850 1.2897 0.5104 0.129 Uiso 1 1 calc R . .
H13C H 0.6438 1.3752 0.5558 0.129 Uiso 1 1 calc R . .
C15A C 0.5818(5) 1.4390(4) 0.3584(5) 0.105(3) Uani 1 1 d . . .
H15A H 0.6076 1.4611 0.3268 0.158 Uiso 1 1 calc R . .
H15B H 0.6055 1.4787 0.3987 0.158 Uiso 1 1 calc R . .
H15C H 0.5263 1.4224 0.3468 0.158 Uiso 1 1 calc R . .
C20F C -0.1161(2) 0.6866(2) 0.2256(2) 0.0377(9) Uani 1 1 d U . .
C19F C -0.1142(4) 0.6244(3) 0.1888(3) 0.0654(16) Uani 1 1 d U . .
H19A H -0.1015 0.6273 0.1497 0.079 Uiso 1 1 calc R . .
C21F C -0.1377(3) 0.6792(3) 0.2808(3) 0.0522(12) Uani 1 1 d U . .
H21A H -0.1412 0.7206 0.3064 0.063 Uiso 1 1 calc R . .
C18F C -0.1305(4) 0.5570(3) 0.2077(3) 0.0705(19) Uani 1 1 d U . .
H18A H -0.1273 0.5154 0.1821 0.085 Uiso 1 1 calc R . .
C22F C -0.1547(3) 0.6121(3) 0.2999(3) 0.0498(11) Uani 1 1 d U . .
H22A H -0.1689 0.6085 0.3385 0.060 Uiso 1 1 calc R . .
C17F C -0.1511(2) 0.5511(2) 0.2631(2) 0.0368(8) Uani 1 1 d U . .
C4F C -0.1655(2) 0.4213(2) 0.2602(2) 0.0341(8) Uani 1 1 d . . .
C5F C -0.1920(2) 0.3559(2) 0.2912(2) 0.0370(9) Uani 1 1 d . . .
C6F C -0.2364(3) 0.3481(3) 0.3348(3) 0.0562(15) Uani 1 1 d . . .
H6F H -0.2500 0.3870 0.3498 0.067 Uiso 1 1 calc R . .
C7F C -0.2606(3) 0.2823(3) 0.3561(3) 0.0621(16) Uani 1 1 d . . .
H7F H -0.2911 0.2754 0.3863 0.075 Uiso 1 1 calc R . .
C8F C -0.2406(3) 0.2264(3) 0.3334(3) 0.0491(12) Uani 1 1 d . . .
H8F H -0.2585 0.1800 0.3466 0.059 Uiso 1 1 calc R . .
C9F C -0.1937(2) 0.2393(2) 0.2908(2) 0.0351(8) Uani 1 1 d . . .
C10F C -0.1663(2) 0.1862(2) 0.2593(2) 0.0388(8) Uani 1 1 d U . .
C14F C -0.1408(5) 0.0799(4) 0.2414(3) 0.0779(17) Uani 1 1 d U . .
H14C H -0.1706 0.0621 0.1978 0.093 Uiso 1 1 calc R . .
H14D H -0.1529 0.0329 0.2562 0.093 Uiso 1 1 calc R . .
C12F C -0.1709(3) 0.1184(3) 0.3423(3) 0.0509(10) Uani 1 1 d U . .
H12C H -0.1649 0.1666 0.3699 0.061 Uiso 1 1 calc R . .
H12D H -0.1275 0.1107 0.3593 0.061 Uiso 1 1 calc R . .
C15F C -0.0520(6) 0.1254(6) 0.2441(4) 0.105(3) Uani 1 1 d U . .
H15D H -0.0372 0.0907 0.2192 0.158 Uiso 1 1 calc R . .
H15E H -0.0225 0.1438 0.2873 0.158 Uiso 1 1 calc R . .
H15F H -0.0404 0.1704 0.2274 0.158 Uiso 1 1 calc R . .
C13F C -0.2482(3) 0.0486(3) 0.3433(3) 0.0612(14) Uani 1 1 d U . .
H13D H -0.2547 0.0005 0.3162 0.092 Uiso 1 1 calc R . .
H13E H -0.2915 0.0569 0.3286 0.092 Uiso 1 1 calc R . .
H13F H -0.2476 0.0440 0.3859 0.092 Uiso 1 1 calc R . .
O2D O 0.20463(16) 1.04880(15) 0.43999(15) 0.0359(6) Uani 1 1 d . . .
O3D O 0.29490(18) 1.24609(15) 0.36670(14) 0.0365(6) Uani 1 1 d . . .
O2B O -0.00063(16) 0.40509(15) 0.26003(14) 0.0367(6) Uani 1 1 d . . .
O3B O -0.1033(2) 0.22035(19) 0.08524(18) 0.0589(10) Uani 1 1 d . . .
N16D N 0.07776(19) 0.97050(17) 0.43750(16) 0.0313(7) Uani 1 1 d . . .
H16B H 0.0314 0.9669 0.4319 0.038 Uiso 1 1 calc R . .
N1D N 0.18125(19) 1.15674(17) 0.40892(15) 0.0295(6) Uani 1 1 d . . .
N11D N 0.2762(2) 1.34931(18) 0.39053(17) 0.0357(7) Uani 1 1 d . . .
N16B N 0.12573(19) 0.50278(18) 0.28675(17) 0.0337(7) Uani 1 1 d . . .
H16C H 0.1724 0.5180 0.2793 0.040 Uiso 1 1 calc R . .
N1B N 0.0227(2) 0.31761(19) 0.17165(18) 0.0394(8) Uani 1 1 d . . .
N11B N -0.0603(3) 0.1347(2) 0.0578(2) 0.0700(15) Uani 1 1 d . . .
C23B C 0.0805(2) 0.6980(2) 0.48074(19) 0.0326(8) Uani 1 1 d . . .
H23C H 0.0293 0.6633 0.4882 0.039 Uiso 1 1 calc R . .
H23D H 0.1206 0.7141 0.5190 0.039 Uiso 1 1 calc R . .
C20D C 0.0804(2) 0.7702(2) 0.46939(18) 0.0295(7) Uani 1 1 d . . .
C19D C 0.1494(3) 0.8396(2) 0.4812(3) 0.0487(12) Uani 1 1 d . . .
H19B H 0.1970 0.8413 0.4964 0.058 Uiso 1 1 calc R . .
C21D C 0.0116(2) 0.7695(2) 0.4481(2) 0.0393(9) Uani 1 1 d . . .
H21B H -0.0367 0.7227 0.4405 0.047 Uiso 1 1 calc R . .
C18D C 0.1513(3) 0.9069(2) 0.4715(3) 0.0519(13) Uani 1 1 d . . .
H18B H 0.1996 0.9541 0.4804 0.062 Uiso 1 1 calc R . .
C22D C 0.0122(2) 0.8359(2) 0.4377(2) 0.0363(9) Uani 1 1 d . . .
H22B H -0.0356 0.8343 0.4230 0.044 Uiso 1 1 calc R . .
C17D C 0.0819(2) 0.9044(2) 0.44864(18) 0.0290(7) Uani 1 1 d . . .
C4D C 0.1368(2) 1.0368(2) 0.43480(18) 0.0295(7) Uani 1 1 d . . .
C5D C 0.1207(2) 1.1009(2) 0.42372(18) 0.0296(7) Uani 1 1 d . . .
C6D C 0.0539(2) 1.1047(2) 0.4282(2) 0.0345(8) Uani 1 1 d . . .
H6D H 0.0125 1.0658 0.4405 0.041 Uiso 1 1 calc R . .
C7D C 0.0489(2) 1.1677(2) 0.4141(2) 0.0383(9) Uani 1 1 d . . .
H7D H 0.0032 1.1717 0.4159 0.046 Uiso 1 1 calc R . .
C8D C 0.1105(2) 1.2242(2) 0.3976(2) 0.0350(8) Uani 1 1 d . . .
H8D H 0.1070 1.2662 0.3864 0.042 Uiso 1 1 calc R . .
C9D C 0.1779(2) 1.2185(2) 0.39753(18) 0.0316(8) Uani 1 1 d . . .
C10D C 0.2531(2) 1.2741(2) 0.38407(18) 0.0315(8) Uani 1 1 d . . .
C12D C 0.3521(3) 1.3982(2) 0.3772(3) 0.0473(11) Uani 1 1 d . . .
H12E H 0.3514 1.4423 0.3639 0.057 Uiso 1 1 calc R . .
H12F H 0.3609 1.3665 0.3428 0.057 Uiso 1 1 calc R . .
C14D C 0.2382(3) 1.3920(2) 0.4176(2) 0.0431(10) Uani 1 1 d . . .
H14E H 0.2783 1.4426 0.4471 0.052 Uiso 1 1 calc R . .
H14F H 0.2023 1.3611 0.4413 0.052 Uiso 1 1 calc R . .
C13D C 0.4184(3) 1.4301(3) 0.4344(3) 0.0644(16) Uani 1 1 d . . .
H13G H 0.4672 1.4672 0.4259 0.097 Uiso 1 1 calc R . .
H13H H 0.4237 1.3868 0.4443 0.097 Uiso 1 1 calc R . .
H13I H 0.4071 1.4569 0.4697 0.097 Uiso 1 1 calc R . .
C15D C 0.1926(3) 1.4074(3) 0.3679(3) 0.0509(12) Uani 1 1 d . . .
H15G H 0.1522 1.3574 0.3392 0.076 Uiso 1 1 calc R . .
H15H H 0.2282 1.4388 0.3450 0.076 Uiso 1 1 calc R . .
H15I H 0.1682 1.4357 0.3876 0.076 Uiso 1 1 calc R . .
C20B C 0.0963(2) 0.65193(19) 0.42774(19) 0.0294(7) Uani 1 1 d . . .
C21B C 0.0450(2) 0.6183(2) 0.3687(2) 0.0321(8) Uani 1 1 d . . .
H21C H 0.0029 0.6284 0.3611 0.039 Uiso 1 1 calc R . .
C19B C 0.1587(2) 0.6390(2) 0.4367(2) 0.0348(8) Uani 1 1 d . . .
H19C H 0.1951 0.6634 0.4758 0.042 Uiso 1 1 calc R . .
C22B C 0.0549(2) 0.5705(2) 0.32136(19) 0.0321(8) Uani 1 1 d . . .
H22C H 0.0202 0.5483 0.2815 0.039 Uiso 1 1 calc R . .
C18B C 0.1695(2) 0.5911(2) 0.3897(2) 0.0346(8) Uani 1 1 d . . .
H18C H 0.2130 0.5830 0.3966 0.042 Uiso 1 1 calc R . .
C17B C 0.1162(2) 0.55527(19) 0.33291(19) 0.0298(7) Uani 1 1 d . . .
C4B C 0.0679(2) 0.4318(2) 0.2541(2) 0.0340(8) Uani 1 1 d . . .
C5B C 0.0870(3) 0.3822(2) 0.2077(2) 0.0400(9) Uani 1 1 d . . .
C6B C 0.1612(3) 0.4011(3) 0.2003(3) 0.0538(13) Uani 1 1 d . . .
H6B H 0.2056 0.4473 0.2263 0.065 Uiso 1 1 calc R . .
C7B C 0.1691(3) 0.3504(3) 0.1536(3) 0.0675(17) Uani 1 1 d . . .
H7B H 0.2193 0.3610 0.1478 0.081 Uiso 1 1 calc R . .
C8B C 0.1028(4) 0.2841(3) 0.1157(3) 0.0658(16) Uani 1 1 d . . .
H8B H 0.1070 0.2497 0.0827 0.079 Uiso 1 1 calc R . .
C9B C 0.0306(3) 0.2690(3) 0.1266(2) 0.0489(11) Uani 1 1 d . . .
C10B C -0.0481(4) 0.2049(3) 0.0879(3) 0.0568(14) Uani 1 1 d . . .
C14B C -0.1402(5) 0.0771(3) 0.0187(4) 0.087(2) Uani 1 1 d . . .
H14G H -0.1643 0.1053 0.0017 0.104 Uiso 1 1 calc R . .
H14H H -0.1367 0.0420 -0.0167 0.104 Uiso 1 1 calc R . .
C12B C -0.0040(5) 0.1064(3) 0.0640(4) 0.078(2) Uani 1 1 d . . .
H12G H -0.0298 0.0539 0.0712 0.094 Uiso 1 1 calc R . .
H12H H 0.0395 0.1421 0.1005 0.094 Uiso 1 1 calc R . .
C15B C -0.1898(6) 0.0298(5) 0.0564(4) 0.122(4) Uani 1 1 d . . .
H15J H -0.2406 -0.0105 0.0294 0.183 Uiso 1 1 calc R . .
H15K H -0.1974 0.0640 0.0890 0.183 Uiso 1 1 calc R . .
H15L H -0.1641 0.0048 0.0755 0.183 Uiso 1 1 calc R . .
C13B C 0.0284(6) 0.1015(4) 0.0063(4) 0.104(3) Uani 1 1 d . . .
H13J H -0.0146 0.0668 -0.0301 0.156 Uiso 1 1 calc R . .
H13K H 0.0641 0.0807 0.0115 0.156 Uiso 1 1 calc R . .
H13L H 0.0565 0.1538 0.0003 0.156 Uiso 1 1 calc R . .
O2C O 0.34870(17) 1.05253(15) 0.41188(14) 0.0350(6) Uani 1 1 d . . .
O3C O 0.32991(18) 1.25174(15) 0.50425(14) 0.0386(6) Uani 1 1 d . . .
O2E O -0.02406(18) 0.42344(17) 0.13703(17) 0.0449(7) Uani 1 1 d U . .
O3E O -0.2503(2) 0.2287(2) 0.1227(2) 0.0637(11) Uani 1 1 d U A .
N16C N 0.38178(19) 0.97696(19) 0.45721(17) 0.0339(7) Uani 1 1 d . . .
H16D H 0.3981 0.9705 0.4926 0.041 Uiso 1 1 calc R . .
N1C N 0.37141(18) 1.14821(18) 0.51999(16) 0.0326(7) Uani 1 1 d . . .
N11C N 0.3367(2) 1.29441(19) 0.60597(17) 0.0371(7) Uani 1 1 d . . .
N16E N -0.0024(2) 0.5291(2) 0.1028(2) 0.0469(9) Uani 1 1 d U . .
H16E H -0.0223 0.5483 0.0784 0.056 Uiso 1 1 calc R . .
N1E N -0.1721(2) 0.3452(2) 0.08001(19) 0.0485(10) Uani 1 1 d U A .
C23C C 0.3144(3) 0.7369(3) 0.2376(3) 0.0527(12) Uani 1 1 d . . .
H23E H 0.3381 0.7058 0.2493 0.063 Uiso 1 1 calc R . .
H23F H 0.3413 0.7628 0.2073 0.063 Uiso 1 1 calc R . .
C20C C 0.3292(2) 0.7995(2) 0.2949(2) 0.0435(10) Uani 1 1 d . . .
C19C C 0.3131(3) 0.7822(2) 0.3496(3) 0.0493(12) Uani 1 1 d . . .
H19D H 0.2902 0.7292 0.3510 0.059 Uiso 1 1 calc R . .
C21C C 0.3622(3) 0.8778(2) 0.2939(2) 0.0403(9) Uani 1 1 d . . .
H21D H 0.3729 0.8909 0.2563 0.048 Uiso 1 1 calc R . .
C18C C 0.3296(3) 0.8403(2) 0.4030(2) 0.0435(10) Uani 1 1 d . . .
H18D H 0.3181 0.8269 0.4404 0.052 Uiso 1 1 calc R . .
C22C C 0.3796(2) 0.9366(2) 0.3468(2) 0.0368(9) Uani 1 1 d . . .
H22D H 0.4027 0.9896 0.3455 0.044 Uiso 1 1 calc R . .
C17C C 0.3631(2) 0.9181(2) 0.4016(2) 0.0331(8) Uani 1 1 d . . .
C4C C 0.3762(2) 1.0409(2) 0.4591(2) 0.0333(8) Uani 1 1 d . . .
C5C C 0.4028(2) 1.1015(2) 0.5204(2) 0.0366(8) Uani 1 1 d . . .
C6C C 0.4586(3) 1.1146(4) 0.5709(3) 0.0578(14) Uani 1 1 d . . .
H6C H 0.4802 1.0809 0.5709 0.069 Uiso 1 1 calc R . .
C7C C 0.4820(3) 1.1780(4) 0.6211(3) 0.0694(18) Uani 1 1 d . . .
H7C H 0.5217 1.1897 0.6556 0.083 Uiso 1 1 calc R . .
C8C C 0.4481(3) 1.2246(3) 0.6215(2) 0.0542(13) Uani 1 1 d . . .
H8C H 0.4635 1.2680 0.6563 0.065 Uiso 1 1 calc R . .
C9C C 0.3911(2) 1.2068(2) 0.5701(2) 0.0372(9) Uani 1 1 d D . .
C10C C 0.3505(2) 1.2531(2) 0.5599(2) 0.0353(8) Uani 1 1 d D . .
C12C C 0.2960(3) 1.3361(2) 0.5883(2) 0.0438(10) Uani 1 1 d . . .
H12I H 0.3155 1.3583 0.5541 0.053 Uiso 1 1 calc R . .
H12J H 0.3079 1.3801 0.6242 0.053 Uiso 1 1 calc R . .
C14C C 0.3437(3) 1.2904(3) 0.6707(2) 0.0458(11) Uani 1 1 d . . .
H14I H 0.3543 1.2474 0.6743 0.055 Uiso 1 1 calc R . .
H14J H 0.2937 1.2785 0.6825 0.055 Uiso 1 1 calc R . .
C13C C 0.2086(3) 1.2829(3) 0.5675(2) 0.0426(10) Uani 1 1 d . . .
H13M H 0.1964 1.2406 0.5307 0.064 Uiso 1 1 calc R . .
H13N H 0.1838 1.3131 0.5573 0.064 Uiso 1 1 calc R . .
H13O H 0.1891 1.2605 0.6011 0.064 Uiso 1 1 calc R . .
C15C C 0.4089(3) 1.3671(4) 0.7153(3) 0.0666(17) Uani 1 1 d . . .
H15M H 0.4576 1.3813 0.7016 0.100 Uiso 1 1 calc R . .
H15N H 0.4155 1.3608 0.7572 0.100 Uiso 1 1 calc R . .
H15O H 0.3954 1.4086 0.7155 0.100 Uiso 1 1 calc R . .
C20E C 0.2288(3) 0.6813(2) 0.2057(2) 0.0445(10) Uani 1 1 d . . .
C19E C 0.1719(3) 0.7035(3) 0.2061(3) 0.0637(16) Uani 1 1 d . . .
H19E H 0.1857 0.7545 0.2297 0.076 Uiso 1 1 calc R . .
C21E C 0.2061(3) 0.6056(3) 0.1728(3) 0.0561(14) Uani 1 1 d . . .
H21E H 0.2435 0.5883 0.1731 0.067 Uiso 1 1 calc R . .
C18E C 0.0959(3) 0.6531(3) 0.1733(3) 0.0642(16) Uani 1 1 d . . .
H18E H 0.0576 0.6691 0.1742 0.077 Uiso 1 1 calc R . .
C22E C 0.1308(3) 0.5548(3) 0.1397(3) 0.0559(14) Uani 1 1 d . . .
H22E H 0.1164 0.5031 0.1173 0.067 Uiso 1 1 calc R . .
C17E C 0.0762(3) 0.5789(2) 0.1390(2) 0.0427(10) Uani 1 1 d . . .
C4E C -0.0465(3) 0.4561(2) 0.1041(2) 0.0439(10) Uani 1 1 d U . .
C5E C -0.1297(3) 0.4118(3) 0.0658(2) 0.0493(11) Uani 1 1 d U . .
C10E C -0.2868(3) 0.2318(3) 0.0763(3) 0.0652(15) Uani 1 1 d U . .
N1X N -0.3486(5) 0.1648(5) 0.0427(5) 0.080(3) Uani 0.633(13) 1 d PD A 20
C1X C -0.3930(7) 0.1514(8) -0.0196(6) 0.106(5) Uani 0.633(13) 1 d PDU A 20
H1XA H -0.4094 0.0977 -0.0444 0.127 Uiso 0.633(13) 1 calc PR A 20
H1XB H -0.3577 0.1883 -0.0402 0.127 Uiso 0.633(13) 1 calc PR A 20
C2X C -0.4639(14) 0.161(2) -0.0214(13) 0.125(10) Uani 0.633(13) 1 d PDU A 20
H2XA H -0.5010 0.1222 -0.0036 0.187 Uiso 0.633(13) 1 calc PR A 20
H2XB H -0.4882 0.1521 -0.0646 0.187 Uiso 0.633(13) 1 calc PR A 20
H2XC H -0.4488 0.2136 0.0028 0.187 Uiso 0.633(13) 1 calc PR A 20
C3X C -0.3842(10) 0.1076(13) 0.0838(14) 0.170(12) Uani 0.633(13) 1 d PDU A 20
H3XA H -0.3652 0.1357 0.1286 0.170 Uiso 0.633(13) 1 calc PR A 20
H3XB H -0.4418 0.0803 0.0727 0.170 Uiso 0.633(13) 1 calc PR A 20
C4X C -0.3540(15) 0.0524(12) 0.0671(18) 0.28(2) Uani 0.633(13) 1 d PDU A 20
H4XA H -0.3515 0.0449 0.0234 0.277 Uiso 0.633(13) 1 calc PR A 20
H4XB H -0.3890 0.0020 0.0738 0.277 Uiso 0.633(13) 1 calc PR A 20
H4XC H -0.3018 0.0741 0.0933 0.277 Uiso 0.633(13) 1 calc PR A 20
N1Y N -0.3706(9) 0.1951(10) 0.0659(8) 0.075(5) Uani 0.367(13) 1 d PD A 21
C1Y C -0.478(3) 0.153(3) -0.024(2) 0.115(16) Uani 0.367(13) 1 d PDU A 21
H1YA H -0.4608 0.1711 -0.0597 0.173 Uiso 0.367(13) 1 calc PR A 21
H1YB H -0.5323 0.1409 -0.0266 0.173 Uiso 0.367(13) 1 calc PR A 21
H1YC H -0.4749 0.1050 -0.0244 0.173 Uiso 0.367(13) 1 calc PR A 21
C2Y C -0.4274(10) 0.2145(12) 0.0348(10) 0.082(6) Uani 0.367(13) 1 d PDU A 21
H2YA H -0.3986 0.2653 0.0254 0.098 Uiso 0.367(13) 1 calc PR A 21
H2YB H -0.4602 0.2197 0.0633 0.098 Uiso 0.367(13) 1 calc PR A 21
C3Y C -0.417(2) 0.119(3) 0.1089(18) 0.19(3) Uani 0.367(13) 1 d PDU A 21
H3YA H -0.3896 0.1310 0.1523 0.195 Uiso 0.367(13) 1 calc PR A 21
H3YB H -0.4746 0.0945 0.1033 0.195 Uiso 0.367(13) 1 calc PR A 21
C4Y C -0.3894(17) 0.0843(19) 0.0598(12) 0.105(12) Uani 0.367(13) 1 d PDU A 21
H4YA H -0.3941 0.1032 0.0233 0.105 Uiso 0.367(13) 1 calc PR A 21
H4YB H -0.4210 0.0271 0.0481 0.105 Uiso 0.367(13) 1 calc PR A 21
H4YC H -0.3347 0.0999 0.0756 0.105 Uiso 0.367(13) 1 calc PR A 21
C9E C -0.2492(3) 0.3020(3) 0.0522(3) 0.0563(13) Uani 1 1 d U A .
Cl1 Cl 0.85648(6) 0.91294(5) 0.37895(5) 0.0386(2) Uani 1 1 d . . .
O1M O 0.91615(17) 0.93603(18) 0.43421(15) 0.0408(7) Uani 1 1 d . . .
O1N O 0.8526(2) 0.8484(2) 0.33482(18) 0.0567(9) Uani 1 1 d . . .
O1O O 0.7836(2) 0.8904(2) 0.3958(2) 0.0655(11) Uani 1 1 d . . .
O1P O 0.8773(2) 0.9779(2) 0.35263(19) 0.0545(9) Uani 1 1 d . . .
Cl2 Cl 0.36750(6) 0.57167(6) 0.29578(6) 0.0481(3) Uani 1 1 d . B 1
O2M O 0.4091(2) 0.6339(2) 0.26862(18) 0.0537(9) Uani 1 1 d . B 1
O2N O 0.2977(2) 0.5730(2) 0.3075(2) 0.0644(11) Uani 1 1 d . B 1
O2O O 0.3452(2) 0.4972(2) 0.2540(2) 0.0787(14) Uani 1 1 d . B 1
O2P O 0.4162(3) 0.5828(2) 0.3532(2) 0.0670(11) Uani 1 1 d . B 1
Cl3 Cl 0.83532(6) 0.53147(6) 0.45615(6) 0.0409(2) Uani 1 1 d . . .
O3M O 0.77724(19) 0.5205(2) 0.40415(19) 0.0550(9) Uani 1 1 d . . .
O3N O 0.8893(2) 0.5131(3) 0.4306(2) 0.0719(12) Uani 1 1 d . . .
O3O O 0.7972(3) 0.4808(2) 0.4921(2) 0.0755(13) Uani 1 1 d . . .
O3P O 0.87572(19) 0.61144(19) 0.49328(18) 0.0507(8) Uani 1 1 d . . .
Cl4 Cl 0.40306(6) 0.88433(6) 0.58740(6) 0.0413(2) Uani 1 1 d DU . .
O4M O 0.4237(10) 0.9225(10) 0.6508(4) 0.083(5) Uani 0.570(17) 1 d PDU C 1
O4N O 0.4503(4) 0.9313(6) 0.5519(4) 0.050(2) Uani 0.570(17) 1 d PDU C 1
O4O O 0.3219(4) 0.8567(8) 0.5597(6) 0.060(3) Uani 0.570(17) 1 d PDU C 1
O4P O 0.4106(7) 0.8152(5) 0.5773(4) 0.076(3) Uani 0.570(17) 1 d PDU C 1
O4Q O 0.4095(10) 0.9043(11) 0.6535(5) 0.049(3) Uani 0.430(17) 1 d PDU C 2
O4R O 0.4313(10) 0.9588(6) 0.5726(8) 0.085(6) Uani 0.430(17) 1 d PDU C 2
O4S O 0.3269(7) 0.8294(7) 0.5554(9) 0.059(3) Uani 0.430(17) 1 d PDU C 2
O4T O 0.4584(7) 0.8599(9) 0.5740(5) 0.068(4) Uani 0.430(17) 1 d PDU C 2
Cl5 Cl 0.0673(7) 0.3471(8) 0.9902(6) 0.059(2) Uani 0.30 1 d PDU D 21
O5M O 0.0236(8) 0.3808(9) 0.9735(7) 0.063(3) Uiso 0.30 1 d PDU D 21
O5N O 0.0109(13) 0.2672(10) 0.9887(13) 0.074(7) Uani 0.30 1 d PDU D 21
O5O O 0.1067(13) 0.3999(8) 1.0455(6) 0.088(5) Uani 0.30 1 d PDU D 21
O5P O 0.1317(10) 0.3379(13) 0.9651(9) 0.117(7) Uani 0.30 1 d PDU D 21
Cl5B Cl 0.0571(8) 0.3516(7) 0.9907(6) 0.075(3) Uani 0.30 1 d PDU E 20
O5Q O 0.0403(7) 0.3590(5) 0.9335(4) 0.041(2) Uani 0.30 1 d PDU E 20
O5R O 0.0399(14) 0.2719(9) 0.9879(12) 0.066(6) Uani 0.30 1 d PDU E 20
O5S O 0.0220(11) 0.3814(9) 1.0248(9) 0.111(6) Uani 0.30 1 d PDU E 20
O5T O 0.1454(10) 0.4024(12) 1.0238(10) 0.097(5) Uiso 0.30 1 d PDU E 20
Cl6A Cl 0.61480(12) 0.33335(19) 0.18223(11) 0.0773(8) Uani 0.66 1 d PD F 1
O1AA O 0.6371(7) 0.3988(7) 0.2364(5) 0.146(4) Uani 0.66 1 d PD F 1
O6N O 0.6811(4) 0.3606(6) 0.1585(4) 0.106(3) Uani 0.66 1 d PD F 1
O2AA O 0.6054(9) 0.2708(7) 0.1990(7) 0.167(6) Uani 0.66 1 d PD F 1
O3AA O 0.5527(7) 0.3332(9) 0.1463(9) 0.210(8) Uani 0.66 1 d PD F 1
N1L N 0.5368(9) 0.9127(11) 0.2471(12) 0.137(7) Uani 0.50 1 d PU G 2
C1L C 0.5278(15) 0.9469(10) 0.2154(10) 0.112(7) Uani 0.50 1 d PU G 2
C2L C 0.4928(12) 0.9713(11) 0.1742(10) 0.116(6) Uani 0.50 1 d PU G 2
H2LA H 0.4721 0.9331 0.1332 0.174 Uiso 0.50 1 calc PR G 2
H2LB H 0.5314 1.0224 0.1709 0.174 Uiso 0.50 1 calc PR G 2
H2LC H 0.4502 0.9756 0.1893 0.174 Uiso 0.50 1 calc PR G 2
C2I C 0.0101(3) 0.5760(2) 0.5866(2) 0.0425(10) Uani 1 1 d . . .
H2IA H -0.0391 0.5399 0.5560 0.064 Uiso 1 1 calc R . .
H2IB H 0.0146 0.5530 0.6205 0.064 Uiso 1 1 calc R . .
H2IC H 0.0537 0.5856 0.5665 0.064 Uiso 1 1 calc R . .
C2J C 0.0119(2) 0.6496(2) 0.6113(2) 0.0393(9) Uani 1 1 d . . .
N2S N 0.0135(2) 0.7074(2) 0.6302(2) 0.0523(10) Uani 1 1 d . . .
C3IB C 0.7907(11) 0.7546(16) 1.0395(7) 0.144(10) Uani 0.531(17) 1 d PDU H 2
H3IA H 0.8185 0.7250 1.0416 0.217 Uiso 0.531(17) 1 calc PR H 2
H3IB H 0.7486 0.7360 1.0615 0.217 Uiso 0.531(17) 1 calc PR H 2
H3IC H 0.8270 0.8103 1.0591 0.217 Uiso 0.531(17) 1 calc PR H 2
C3JB C 0.7571(9) 0.7428(13) 0.9731(6) 0.104(7) Uani 0.531(17) 1 d PDU H 2
N3SB N 0.7331(10) 0.7348(13) 0.9226(6) 0.131(8) Uani 0.531(17) 1 d PDU H 2
C4I C 1.0187(5) 0.9978(5) 0.2608(4) 0.070(3) Uiso 0.758(15) 1 d P I 24
H4IA H 1.0713 1.0060 0.2608 0.105 Uiso 0.758(15) 1 calc PR I 24
H4IB H 0.9928 0.9578 0.2822 0.105 Uiso 0.758(15) 1 calc PR I 24
H4IC H 1.0220 1.0470 0.2824 0.105 Uiso 0.758(15) 1 calc PR I 24
C4J C 0.9748(7) 0.9722(7) 0.1980(6) 0.089(3) Uiso 0.758(15) 1 d P I 24
N4S N 0.9351(8) 0.9514(8) 0.1456(6) 0.128(5) Uiso 0.758(15) 1 d P I 24
C5I C 0.4456(9) 0.4075(8) 0.1959(8) 0.168(6) Uani 1 1 d U J 13
H5IA H 0.4082 0.3867 0.1557 0.252 Uiso 1 1 calc R J 13
H5IB H 0.4984 0.4262 0.1892 0.252 Uiso 1 1 calc R J 13
H5IC H 0.4427 0.4510 0.2217 0.252 Uiso 1 1 calc R J 13
C5J C 0.4261(10) 0.3427(10) 0.2290(8) 0.155(5) Uani 1 1 d U J 13
N5S N 0.4093(10) 0.2885(11) 0.2491(10) 0.251(9) Uani 1 1 d U J 13
N6S N 0.7677(19) 0.859(2) 0.1840(16) 0.100 Uiso 0.222(11) 1 d PD K 25
C6L C 0.819(2) 0.877(3) 0.1562(16) 0.100 Uiso 0.222(11) 1 d PD K 25
C6K C 0.864(2) 0.894(3) 0.1071(18) 0.100 Uiso 0.222(11) 1 d PD K 25
H6KA H 0.8279 0.8658 0.0661 0.100 Uiso 0.222(11) 1 calc PR K 25
H6KB H 0.9026 0.8767 0.1116 0.100 Uiso 0.222(11) 1 calc PR K 25
H6KC H 0.8901 0.9502 0.1113 0.100 Uiso 0.222(11) 1 calc PR K 25
N6SB N 0.7383(12) 0.8334(13) 0.2030(11) 0.100 Uiso 0.360(10) 1 d PD L 26
C6N C 0.6778(13) 0.8274(16) 0.2155(12) 0.100 Uiso 0.360(10) 1 d PD L 26
C6M C 0.6068(13) 0.8123(16) 0.2338(12) 0.100 Uiso 0.360(10) 1 d PD L 26
H6MA H 0.5647 0.7921 0.1967 0.150 Uiso 0.360(10) 1 calc PR L 26
H6MB H 0.6131 0.8609 0.2597 0.150 Uiso 0.360(10) 1 calc PR L 26
H6MC H 0.5941 0.7735 0.2575 0.150 Uiso 0.360(10) 1 calc PR L 26
C8I C 0.380(2) 0.146(3) 0.084(2) 0.17(2) Uiso 0.35 1 d PD M 27
H8IA H 0.3654 0.1297 0.0386 0.261 Uiso 0.35 1 calc PR M 27
H8IB H 0.4238 0.1390 0.0989 0.261 Uiso 0.35 1 calc PR M 27
H8IC H 0.3950 0.2018 0.0989 0.261 Uiso 0.35 1 calc PR M 27
C8J C 0.3113(12) 0.0981(12) 0.1091(10) 0.078(5) Uiso 0.35 1 d PD M 27
N8S N 0.2623(12) 0.0368(12) 0.1133(11) 0.103(6) Uiso 0.35 1 d PD M 27
C8K C 0.380(2) 0.166(2) 0.1079(19) 0.100 Uiso 0.30 1 d P N 28
H8KA H 0.3669 0.1875 0.0756 0.150 Uiso 0.30 1 calc PR N 28
H8KB H 0.4326 0.2044 0.1337 0.150 Uiso 0.30 1 calc PR N 28
H8KC H 0.3424 0.1554 0.1339 0.150 Uiso 0.30 1 calc PR N 28
C8L C 0.3794(19) 0.097(2) 0.0802(16) 0.100 Uiso 0.30 1 d P N 28
N8SB N 0.3992(15) 0.0551(16) 0.0835(12) 0.100 Uiso 0.30 1 d P N 28
C9I C 0.552(3) 0.390(3) 0.8705(17) 0.31(4) Uani 0.30 1 d PDU O 15
H9IA H 0.5361 0.3854 0.8266 0.314 Uiso 0.30 1 calc PR O 15
H9IB H 0.5973 0.4413 0.8909 0.314 Uiso 0.30 1 calc PR O 15
H9IC H 0.5091 0.3823 0.8907 0.314 Uiso 0.30 1 calc PR O 15
C9J C 0.5735(17) 0.3275(17) 0.8756(10) 0.073(6) Uani 0.30 1 d PDU O 15
N9S N 0.5875(13) 0.2778(16) 0.8804(9) 0.098(8) Uani 0.30 1 d PDU O 15
N10S N 0.6899(10) 0.6580(11) 0.1408(8) 0.100 Uiso 0.451(10) 1 d P P 1
C10J C 0.6779(12) 0.5998(14) 0.1466(10) 0.100 Uiso 0.451(10) 1 d P P 1
C10I C 0.6679(12) 0.5270(12) 0.1598(10) 0.100 Uiso 0.451(10) 1 d P P 1
H10A H 0.6257 0.4820 0.1275 0.150 Uiso 0.451(10) 1 calc PR P 1
H10B H 0.6549 0.5253 0.2004 0.150 Uiso 0.451(10) 1 calc PR P 1
H10C H 0.7165 0.5251 0.1604 0.150 Uiso 0.451(10) 1 calc PR P 1
C6EB C -0.1557(13) 0.4279(14) 0.0075(11) 0.050(4) Uani 0.35(2) 1 d PU A 11
H6E H -0.1222 0.4725 -0.0046 0.060 Uiso 0.35(2) 1 calc PR A 11
C8EB C -0.2819(12) 0.3104(13) -0.0086(12) 0.062(5) Uani 0.35(2) 1 d PU A 11
H8E H -0.3335 0.2741 -0.0319 0.074 Uiso 0.35(2) 1 calc PR A 11
C7EB C -0.2327(11) 0.3738(14) -0.0289(13) 0.074(7) Uani 0.35(2) 1 d PU A 11
H7E H -0.2506 0.3808 -0.0670 0.089 Uiso 0.35(2) 1 calc PR A 11
C6EA C -0.1633(9) 0.4417(9) 0.0327(7) 0.072(4) Uani 0.65(2) 1 d PU A 10
H6EA H -0.1324 0.4915 0.0265 0.086 Uiso 0.65(2) 1 calc PR A 10
C7EA C -0.2397(7) 0.4022(8) 0.0085(7) 0.082(4) Uani 0.65(2) 1 d PU A 10
H7EA H -0.2633 0.4223 -0.0167 0.098 Uiso 0.65(2) 1 calc PR A 10
C8EA C -0.2848(7) 0.3304(8) 0.0206(7) 0.074(4) Uani 0.65(2) 1 d PU A 10
H8EA H -0.3399 0.3028 0.0063 0.089 Uiso 0.65(2) 1 calc PR A 10
N N 0.2729(4) -0.1229(4) 0.1345(3) 0.086(3) Uani 0.895(15) 1 d P Q 14
C C 0.1440(7) -0.2522(5) 0.0549(4) 0.105(4) Uani 0.895(15) 1 d P Q 14
HA H 0.1464 -0.2476 0.0126 0.158 Uiso 0.895(15) 1 calc PR Q 14
HB H 0.0990 -0.2487 0.0655 0.158 Uiso 0.895(15) 1 calc PR Q 14
HC H 0.1388 -0.3027 0.0574 0.158 Uiso 0.895(15) 1 calc PR Q 14
C0AA C 0.2235(7) -0.1817(5) 0.1034(5) 0.104(4) Uani 0.895(15) 1 d P Q 14
Cl7 Cl 0.3220(4) -0.1009(4) 0.0956(3) 0.0719(19) Uani 0.20 1 d PGDU R 16
O7P O 0.2687(8) -0.0779(11) 0.1212(7) 0.085(5) Uiso 0.20 1 d PGDU R 16
O7M O 0.3973(6) -0.0310(7) 0.1039(7) 0.078(4) Uiso 0.20 1 d PGDU R 16
O7N O 0.3329(10) -0.1533(8) 0.1281(7) 0.095(5) Uiso 0.20 1 d PGDU R 16
O7O O 0.2890(8) -0.1411(8) 0.0294(4) 0.057(4) Uiso 0.20 1 d PGDU R 16
C13K C 0.1641(9) 1.2015(9) 0.2290(7) 0.050 Uiso 0.340(7) 1 d P . .
N12K N 0.1275(7) 1.2177(8) 0.2478(6) 0.050 Uiso 0.340(7) 1 d P . .
C12K C 0.2140(9) 1.1741(9) 0.1994(7) 0.050 Uiso 0.340(7) 1 d P . .
H12K H 0.2223 1.1914 0.1617 0.075 Uiso 0.340(7) 1 calc PR . .
H12L H 0.1880 1.1168 0.1886 0.075 Uiso 0.340(7) 1 calc PR . .
H12M H 0.2644 1.1961 0.2286 0.075 Uiso 0.340(7) 1 calc PR . .
Cl5C Cl 0.6088(9) 0.4584(9) 0.9302(7) 0.050 Uiso 0.066(3) 1 d PGU S 40
O5U O 0.597(2) 0.3781(19) 0.9303(17) 0.050 Uiso 0.066(3) 1 d PGU S 40
O5V O 0.672(2) 0.496(2) 0.8962(16) 0.050 Uiso 0.066(3) 1 d PGU S 40
O5Y O 0.5333(19) 0.451(2) 0.8977(17) 0.050 Uiso 0.066(3) 1 d PGU S 40
O5X O 0.633(2) 0.509(2) 0.9964(15) 0.050 Uiso 0.066(3) 1 d PGU S 40

loop_
_atom_site_aniso_label
_atom_site_aniso_U_11
_atom_site_aniso_U_22
_atom_site_aniso_U_33
_atom_site_aniso_U_23
_atom_site_aniso_U_13
_atom_site_aniso_U_12
Nd1 0.03257(10) 0.01484(9) 0.03708(11) 0.00041(7) 0.00610(8) 0.01170(7)
Nd2 0.03748(12) 0.01603(9) 0.05122(14) -0.00287(8) 0.01197(10) 0.00666(8)
O2A 0.0348(14) 0.0204(12) 0.0411(16) -0.0036(11) 0.0032(12) 0.0088(11)
O3A 0.0351(14) 0.0289(14) 0.0390(16) -0.0033(12) 0.0042(12) 0.0127(11)
O2F 0.0483(17) 0.0241(13) 0.0476(18) 0.0042(12) 0.0095(14) 0.0179(12)
O3F 0.0525(18) 0.0252(14) 0.0620(19) 0.0049(13) 0.0173(15) 0.0190(13)
N16A 0.0382(18) 0.0249(16) 0.042(2) -0.0076(14) 0.0062(15) 0.0053(14)
N1A 0.0331(16) 0.0183(13) 0.0356(17) 0.0044(12) 0.0037(13) 0.0103(12)
N11A 0.0300(17) 0.0241(16) 0.066(3) -0.0058(16) 0.0012(16) 0.0069(14)
N16F 0.046(2) 0.0200(14) 0.055(2) 0.0084(14) 0.0202(17) 0.0160(14)
N1F 0.0256(14) 0.0173(13) 0.052(2) 0.0031(13) 0.0068(14) 0.0081(11)
N11F 0.056(2) 0.0319(17) 0.054(2) 0.0018(15) -0.0005(17) 0.0284(17)
C23F 0.039(2) 0.0256(18) 0.058(3) 0.0106(18) 0.0085(19) 0.0147(16)
C20A 0.039(2) 0.0178(16) 0.047(2) 0.0022(15) 0.0043(17) 0.0090(15)
C19A 0.047(2) 0.0273(19) 0.047(3) 0.0081(18) 0.0064(19) 0.0077(18)
C21A 0.046(2) 0.030(2) 0.038(2) -0.0033(17) 0.0006(18) 0.0077(18)
C18A 0.044(2) 0.030(2) 0.046(2) 0.0021(18) -0.0003(19) 0.0096(18)
C22A 0.048(2) 0.031(2) 0.035(2) -0.0029(16) 0.0080(18) 0.0080(18)
C17A 0.037(2) 0.0200(16) 0.040(2) -0.0050(15) 0.0050(16) 0.0056(15)
C4A 0.038(2) 0.0216(16) 0.0323(19) 0.0011(14) 0.0024(15) 0.0094(15)
C5A 0.038(2) 0.0227(17) 0.036(2) 0.0049(15) 0.0052(16) 0.0090(15)
C6A 0.049(3) 0.036(2) 0.035(2) -0.0034(18) 0.0114(19) 0.0064(19)
C7A 0.053(3) 0.045(3) 0.048(3) 0.004(2) 0.020(2) 0.011(2)
C8A 0.042(2) 0.034(2) 0.047(3) 0.0072(19) 0.0115(19) 0.0072(18)
C9A 0.0354(19) 0.0219(16) 0.037(2) 0.0060(15) 0.0040(15) 0.0085(15)
C10A 0.0309(18) 0.0211(16) 0.044(2) 0.0006(15) 0.0001(16) 0.0112(14)
C12A 0.032(2) 0.053(3) 0.078(4) -0.033(3) -0.009(2) 0.013(2)
C14A 0.042(3) 0.028(2) 0.110(5) 0.008(3) 0.025(3) 0.0062(19)
C13A 0.050(3) 0.124(6) 0.058(4) -0.024(4) -0.012(3) 0.046(4)
C15A 0.074(5) 0.054(4) 0.199(10) 0.055(5) 0.055(6) 0.027(3)
C20F 0.0320(19) 0.0215(16) 0.052(2) 0.0048(16) 0.0049(17) 0.0102(15)
C19F 0.104(5) 0.038(2) 0.072(4) 0.023(2) 0.047(3) 0.040(3)
C21F 0.076(3) 0.026(2) 0.063(3) 0.010(2) 0.026(3) 0.031(2)
C18F 0.127(6) 0.037(3) 0.074(4) 0.023(3) 0.057(4) 0.051(3)
C22F 0.070(3) 0.030(2) 0.058(3) 0.011(2) 0.028(2) 0.029(2)
C17F 0.037(2) 0.0175(15) 0.052(2) 0.0049(15) 0.0113(17) 0.0115(14)
C4F 0.0260(17) 0.0182(15) 0.050(2) 0.0025(15) 0.0047(16) 0.0076(13)
C5F 0.0295(18) 0.0183(16) 0.059(3) 0.0043(16) 0.0129(17) 0.0102(14)
C6F 0.050(3) 0.0250(19) 0.105(4) 0.022(2) 0.045(3) 0.0204(19)
C7F 0.063(3) 0.035(2) 0.107(5) 0.029(3) 0.054(3) 0.028(2)
C8F 0.043(2) 0.0248(19) 0.082(4) 0.018(2) 0.024(2) 0.0150(17)
C9F 0.0266(17) 0.0191(16) 0.053(2) 0.0047(16) 0.0072(16) 0.0084(13)
C10F 0.0334(19) 0.0218(16) 0.054(2) 0.0017(15) 0.0028(16) 0.0125(15)
C14F 0.137(5) 0.072(4) 0.059(3) 0.006(3) 0.009(3) 0.086(4)
C12F 0.056(2) 0.037(2) 0.057(2) 0.007(2) -0.003(2) 0.0265(18)
C15F 0.140(5) 0.167(8) 0.077(5) 0.030(5) 0.029(5) 0.130(6)
C13F 0.064(3) 0.034(2) 0.084(4) 0.014(2) 0.005(3) 0.026(2)
O2D 0.0372(14) 0.0218(12) 0.0507(17) 0.0090(12) 0.0094(12) 0.0168(11)
O3D 0.0484(16) 0.0235(12) 0.0438(16) 0.0085(11) 0.0152(13) 0.0220(12)
O2B 0.0347(14) 0.0192(12) 0.0460(16) -0.0011(11) 0.0127(12) 0.0081(10)
O3B 0.057(2) 0.0280(15) 0.064(2) -0.0154(15) 0.0114(17) 0.0097(15)
N16D 0.0321(15) 0.0179(13) 0.0401(18) 0.0037(12) 0.0030(13) 0.0122(12)
N1D 0.0371(16) 0.0166(13) 0.0323(16) 0.0011(11) 0.0024(13) 0.0146(12)
N11D 0.0378(17) 0.0175(14) 0.048(2) 0.0045(13) 0.0009(15) 0.0142(13)
N16B 0.0318(16) 0.0192(14) 0.0454(19) 0.0003(13) 0.0116(14) 0.0114(12)
N1B 0.0454(19) 0.0186(14) 0.048(2) -0.0001(14) 0.0149(16) 0.0133(14)
N11B 0.094(4) 0.027(2) 0.069(3) -0.0114(19) 0.024(3) 0.021(2)
C23B 0.040(2) 0.0201(16) 0.041(2) 0.0073(15) 0.0133(16) 0.0167(15)
C20D 0.0341(18) 0.0182(15) 0.0356(19) 0.0037(13) 0.0088(15) 0.0137(14)
C19D 0.034(2) 0.028(2) 0.080(4) 0.019(2) -0.002(2) 0.0133(17)
C21D 0.0321(19) 0.0194(16) 0.067(3) 0.0123(17) 0.0159(19) 0.0123(15)
C18D 0.032(2) 0.0234(19) 0.089(4) 0.021(2) -0.004(2) 0.0065(16)
C22D 0.0289(18) 0.0230(17) 0.059(3) 0.0110(17) 0.0095(17) 0.0147(15)
C17D 0.0330(18) 0.0171(15) 0.0343(19) 0.0018(13) 0.0047(14) 0.0129(13)
C4D 0.0354(18) 0.0176(15) 0.0329(18) 0.0011(13) 0.0037(14) 0.0141(14)
C5D 0.0336(18) 0.0198(15) 0.0323(18) 0.0005(13) 0.0021(14) 0.0143(14)
C6D 0.0353(19) 0.0232(17) 0.043(2) 0.0048(15) 0.0050(16) 0.0152(15)
C7D 0.038(2) 0.0280(18) 0.049(2) 0.0059(17) 0.0026(17) 0.0200(16)
C8D 0.041(2) 0.0228(16) 0.043(2) 0.0053(15) 0.0030(17) 0.0202(16)
C9D 0.040(2) 0.0186(15) 0.0320(19) 0.0004(13) 0.0021(15) 0.0153(14)
C10D 0.042(2) 0.0203(16) 0.0309(18) 0.0029(13) 0.0036(15) 0.0167(15)
C12D 0.044(2) 0.0236(18) 0.075(3) 0.018(2) 0.014(2) 0.0152(17)
C14D 0.043(2) 0.0199(17) 0.061(3) -0.0027(17) -0.002(2) 0.0189(16)
C13D 0.039(2) 0.036(2) 0.101(5) -0.005(3) 0.001(3) 0.016(2)
C15D 0.047(2) 0.030(2) 0.078(4) 0.019(2) 0.002(2) 0.0212(19)
C20B 0.0320(17) 0.0138(14) 0.041(2) 0.0063(13) 0.0106(15) 0.0103(13)
C21B 0.0328(18) 0.0221(16) 0.045(2) 0.0076(15) 0.0090(16) 0.0167(14)
C19B 0.0333(19) 0.0205(16) 0.044(2) -0.0008(15) 0.0014(16) 0.0128(14)
C22B 0.0341(18) 0.0202(16) 0.038(2) 0.0027(14) 0.0033(15) 0.0131(14)
C18B 0.0297(18) 0.0211(16) 0.049(2) 0.0013(15) 0.0049(16) 0.0135(14)
C17B 0.0289(17) 0.0125(13) 0.041(2) -0.0001(13) 0.0089(15) 0.0074(12)
C4B 0.039(2) 0.0199(16) 0.040(2) 0.0037(15) 0.0119(16) 0.0129(15)
C5B 0.043(2) 0.0227(17) 0.051(3) 0.0014(16) 0.0185(19) 0.0153(16)
C6B 0.043(2) 0.033(2) 0.074(3) -0.006(2) 0.021(2) 0.0165(19)
C7B 0.053(3) 0.043(3) 0.097(5) -0.004(3) 0.035(3) 0.022(2)
C8B 0.069(4) 0.042(3) 0.082(4) -0.005(3) 0.034(3) 0.029(3)
C9B 0.057(3) 0.0257(19) 0.058(3) -0.0025(19) 0.023(2) 0.0186(19)
C10B 0.072(3) 0.025(2) 0.058(3) -0.009(2) 0.024(3) 0.017(2)
C14B 0.099(5) 0.031(3) 0.085(5) -0.024(3) 0.013(4) 0.013(3)
C12B 0.107(5) 0.035(3) 0.091(5) -0.002(3) 0.037(4) 0.038(3)
C15B 0.125(7) 0.068(5) 0.082(6) 0.000(4) 0.004(5) -0.014(5)
C13B 0.143(8) 0.049(4) 0.115(6) -0.009(4) 0.060(6) 0.048(4)
O2C 0.0419(15) 0.0241(12) 0.0403(15) 0.0027(11) 0.0057(12) 0.0206(12)
O3C 0.0460(16) 0.0215(12) 0.0417(16) -0.0016(11) 0.0102(13) 0.0152(12)
O2E 0.0391(16) 0.0237(13) 0.062(2) 0.0075(13) 0.0120(14) 0.0090(12)
O3E 0.0397(18) 0.0292(16) 0.101(3) 0.0143(18) 0.0073(19) 0.0036(14)
N16C 0.0358(17) 0.0273(15) 0.0424(19) 0.0096(14) 0.0098(14) 0.0185(13)
N1C 0.0289(15) 0.0248(15) 0.0377(17) 0.0009(13) 0.0060(13) 0.0114(12)
N11C 0.0323(16) 0.0248(15) 0.0407(19) -0.0056(13) 0.0056(14) 0.0092(13)
N16E 0.050(2) 0.0283(17) 0.050(2) 0.0083(16) 0.0069(17) 0.0104(16)
N1E 0.045(2) 0.0306(18) 0.043(2) -0.0076(15) 0.0053(16) 0.0044(15)
C23C 0.045(2) 0.028(2) 0.075(4) -0.005(2) 0.014(2) 0.0168(19)
C20C 0.0319(19) 0.0228(18) 0.069(3) 0.0001(18) 0.0090(19) 0.0132(15)
C19C 0.048(2) 0.0199(18) 0.079(4) 0.014(2) 0.021(2) 0.0143(17)
C21C 0.042(2) 0.0286(19) 0.050(3) 0.0070(17) 0.0121(19) 0.0189(17)
C18C 0.046(2) 0.029(2) 0.063(3) 0.020(2) 0.021(2) 0.0199(18)
C22C 0.042(2) 0.0200(16) 0.049(2) 0.0083(16) 0.0122(18) 0.0160(15)
C17C 0.0296(17) 0.0214(16) 0.048(2) 0.0076(15) 0.0087(16) 0.0132(14)
C4C 0.0288(17) 0.0256(17) 0.044(2) 0.0063(15) 0.0086(15) 0.0134(14)
C5C 0.0308(18) 0.035(2) 0.041(2) 0.0020(17) 0.0054(16) 0.0170(16)
C6C 0.049(3) 0.071(4) 0.054(3) -0.006(3) -0.004(2) 0.044(3)
C7C 0.054(3) 0.085(4) 0.057(3) -0.019(3) -0.018(3) 0.046(3)
C8C 0.038(2) 0.058(3) 0.048(3) -0.017(2) -0.0065(19) 0.024(2)
C9C 0.0294(18) 0.0331(19) 0.039(2) -0.0018(16) 0.0047(16) 0.0126(16)
C10C 0.0309(18) 0.0199(16) 0.041(2) -0.0028(15) 0.0058(16) 0.0060(14)
C12C 0.053(3) 0.0244(18) 0.052(3) 0.0001(17) 0.018(2) 0.0199(18)
C14C 0.036(2) 0.049(3) 0.037(2) -0.0074(19) 0.0042(17) 0.0167(19)
C13C 0.049(2) 0.034(2) 0.047(2) 0.0049(18) 0.0088(19) 0.0257(19)
C15C 0.048(3) 0.067(4) 0.054(3) -0.025(3) -0.004(2) 0.022(3)
C20E 0.045(2) 0.0199(17) 0.061(3) 0.0004(18) 0.013(2) 0.0132(16)
C19E 0.057(3) 0.029(2) 0.089(4) -0.011(2) -0.005(3) 0.024(2)
C21E 0.046(3) 0.024(2) 0.089(4) -0.002(2) 0.026(3) 0.0133(18)
C18E 0.055(3) 0.032(2) 0.092(4) -0.003(3) -0.002(3) 0.023(2)
C22E 0.049(3) 0.0224(19) 0.081(4) -0.004(2) 0.024(3) 0.0105(18)
C17E 0.047(2) 0.0234(18) 0.047(2) 0.0059(17) 0.0124(19) 0.0095(17)
C4E 0.046(2) 0.0270(19) 0.047(2) 0.0000(17) 0.0131(19) 0.0115(17)
C5E 0.047(2) 0.035(2) 0.049(3) 0.0044(19) 0.003(2) 0.0111(19)
C10E 0.046(3) 0.041(3) 0.067(4) -0.002(2) -0.003(2) -0.002(2)
N1X 0.034(4) 0.039(4) 0.121(9) -0.011(5) -0.001(4) -0.003(3)
C1X 0.059(6) 0.075(8) 0.105(10) -0.027(7) -0.022(6) -0.001(5)
C2X 0.040(7) 0.15(2) 0.106(15) 0.010(14) -0.012(8) 0.001(9)
C3X 0.070(11) 0.106(14) 0.20(3) 0.072(17) -0.039(13) -0.060(10)
C4X 0.17(3) 0.067(12) 0.45(6) 0.07(2) -0.06(3) -0.031(11)
N1Y 0.054(8) 0.060(10) 0.069(10) 0.005(8) 0.002(7) 0.002(7)
C1Y 0.07(2) 0.058(15) 0.16(3) -0.011(17) -0.03(2) 0.012(15)
C2Y 0.054(10) 0.082(13) 0.087(13) 0.025(10) 0.013(9) 0.015(9)
C3Y 0.10(3) 0.31(7) 0.13(3) -0.03(3) 0.02(2) 0.11(4)
C4Y 0.11(2) 0.10(2) 0.093(16) -0.034(14) -0.030(13) 0.08(2)
C9E 0.047(3) 0.039(2) 0.054(3) -0.004(2) 0.003(2) 0.007(2)
Cl1 0.0354(5) 0.0264(4) 0.0534(6) 0.0035(4) 0.0036(4) 0.0190(4)
O1M 0.0387(15) 0.0354(15) 0.0479(18) 0.0074(13) 0.0056(13) 0.0206(13)
O1N 0.073(2) 0.0394(18) 0.055(2) -0.0043(15) 0.0062(18) 0.0347(18)
O1O 0.0340(17) 0.050(2) 0.106(3) 0.007(2) 0.0172(19) 0.0202(15)
O1P 0.055(2) 0.0392(17) 0.070(2) 0.0182(16) -0.0014(17) 0.0259(16)
Cl2 0.0363(5) 0.0293(5) 0.0637(7) 0.0041(5) 0.0169(5) 0.0060(4)
O2M 0.0409(17) 0.056(2) 0.059(2) 0.0239(18) 0.0128(15) 0.0162(16)
O2N 0.0385(17) 0.0408(18) 0.089(3) -0.0082(18) 0.0251(18) 0.0066(15)
O2O 0.049(2) 0.047(2) 0.109(4) -0.020(2) 0.016(2) 0.0148(18)
O2P 0.071(3) 0.059(2) 0.071(3) 0.032(2) 0.016(2) 0.028(2)
Cl3 0.0368(5) 0.0373(5) 0.0583(6) 0.0222(5) 0.0157(4) 0.0216(4)
O3M 0.0390(17) 0.0408(18) 0.078(3) 0.0155(17) -0.0031(16) 0.0181(14)
O3N 0.053(2) 0.096(3) 0.077(3) 0.010(2) 0.018(2) 0.050(2)
O3O 0.110(4) 0.050(2) 0.086(3) 0.044(2) 0.050(3) 0.039(2)
O3P 0.0373(16) 0.0374(17) 0.066(2) 0.0126(16) 0.0094(15) 0.0109(13)
Cl4 0.0408(5) 0.0354(5) 0.0548(6) 0.0235(5) 0.0138(4) 0.0198(4)
O4M 0.062(8) 0.090(11) 0.055(5) -0.005(5) 0.015(4) 0.013(7)
O4N 0.035(3) 0.053(5) 0.064(4) 0.030(4) 0.016(3) 0.017(3)
O4O 0.036(3) 0.073(7) 0.062(5) 0.024(6) 0.011(3) 0.018(4)
O4P 0.095(8) 0.062(5) 0.112(7) 0.047(5) 0.042(5) 0.059(6)
O4Q 0.034(6) 0.042(6) 0.061(5) 0.004(4) 0.007(4) 0.018(6)
O4R 0.087(9) 0.038(5) 0.096(10) 0.039(6) -0.019(7) 0.006(5)
O4S 0.045(5) 0.044(6) 0.062(6) 0.011(6) 0.006(5) 0.005(4)
O4T 0.070(7) 0.082(10) 0.070(6) 0.024(6) 0.031(5) 0.049(7)
Cl5 0.088(4) 0.050(4) 0.045(4) 0.014(3) 0.001(3) 0.042(3)
O5N 0.118(14) 0.043(8) 0.039(8) 0.010(6) 0.022(10) 0.021(8)
O5O 0.151(11) 0.036(6) 0.056(7) -0.002(5) 0.014(8) 0.037(7)
O5P 0.081(10) 0.135(14) 0.088(11) -0.008(11) 0.014(9) 0.030(10)
Cl5B 0.125(7) 0.044(4) 0.040(4) 0.009(3) 0.016(4) 0.030(4)
O5Q 0.083(7) 0.024(4) 0.024(4) 0.015(3) 0.012(4) 0.031(4)
O5R 0.126(13) 0.031(6) 0.034(7) -0.003(6) 0.001(10) 0.041(7)
O5S 0.118(10) 0.052(7) 0.118(10) -0.039(7) 0.068(9) 0.019(7)
Cl6A 0.0436(10) 0.121(2) 0.0578(13) 0.0426(14) 0.0139(9) 0.0255(12)
O1AA 0.134(9) 0.164(11) 0.098(8) 0.012(7) 0.014(7) 0.051(8)
O6N 0.070(5) 0.135(8) 0.098(6) 0.029(6) 0.044(4) 0.033(5)
O2AA 0.219(14) 0.155(11) 0.198(14) 0.122(11) 0.128(12) 0.104(11)
O3AA 0.118(9) 0.157(12) 0.30(2) 0.005(13) -0.071(11) 0.069(9)
N1L 0.065(8) 0.089(12) 0.23(2) 0.024(12) 0.030(11) 0.023(8)
C1L 0.140(17) 0.047(8) 0.088(12) -0.010(7) 0.062(11) 0.000(8)
C2L 0.117(15) 0.084(12) 0.097(13) -0.024(9) 0.046(11) 0.022(9)
C2I 0.044(2) 0.0291(19) 0.059(3) 0.0154(19) 0.013(2) 0.0203(18)
C2J 0.0306(19) 0.032(2) 0.050(2) 0.0095(18) 0.0003(17) 0.0132(16)
N2S 0.049(2) 0.037(2) 0.064(3) -0.0008(18) -0.0064(19) 0.0252(18)
C3IB 0.087(12) 0.24(3) 0.076(9) 0.061(14) 0.013(8) 0.052(14)
C3JB 0.081(10) 0.181(18) 0.071(7) 0.036(10) 0.034(7) 0.078(11)
N3SB 0.131(13) 0.26(2) 0.069(7) 0.047(11) 0.040(8) 0.144(15)
C5I 0.203(14) 0.118(10) 0.227(16) 0.064(9) 0.100(13) 0.097(10)
C5J 0.184(13) 0.168(13) 0.172(13) 0.067(10) 0.060(10) 0.121(12)
N5S 0.220(15) 0.256(18) 0.34(2) 0.199(17) 0.037(14) 0.133(14)
C9I 0.23(5) 0.39(7) 0.039(16) 0.05(3) 0.01(2) -0.06(5)
C9J 0.103(17) 0.088(17) 0.033(10) 0.019(10) 0.032(10) 0.047(14)
N9S 0.085(14) 0.12(2) 0.040(9) 0.008(11) 0.020(9) 0.019(14)
C6EB 0.051(8) 0.059(10) 0.050(11) 0.033(9) 0.017(8) 0.026(7)
C8EB 0.054(9) 0.050(9) 0.047(10) -0.005(8) -0.007(8) 0.008(7)
C7EB 0.055(9) 0.067(11) 0.068(12) 0.024(9) -0.010(8) 0.008(8)
C6EA 0.064(7) 0.067(7) 0.052(7) 0.017(6) -0.003(6) 0.009(5)
C7EA 0.076(7) 0.074(7) 0.067(8) 0.022(6) -0.015(6) 0.021(5)
C8EA 0.052(5) 0.070(7) 0.061(8) 0.002(6) -0.021(6) 0.012(5)
N 0.078(4) 0.060(4) 0.086(5) -0.011(3) 0.027(4) 0.018(3)
C 0.158(9) 0.052(4) 0.091(6) 0.011(4) 0.081(7) 0.032(5)
C0AA 0.154(10) 0.066(5) 0.095(7) 0.021(5) 0.076(7) 0.047(6)
Cl7 0.069(3) 0.076(4) 0.041(3) -0.011(3) 0.017(3) 0.021(3)

loop_
_atom_type_symbol
_atom_type_description
_atom_type_scat_dispersion_real
_atom_type_scat_dispersion_imag
_atom_type_scat_source
C C 0.0033 0.0016 'International Tables Vol C Tables 4.2.6.8 and 6.1.1.4'
H H 0.0000 0.0000 'International Tables Vol C Tables 4.2.6.8 and 6.1.1.4'
Cl Cl 0.1484 0.1585 'International Tables Vol C Tables 4.2.6.8 and 6.1.1.4'
N N 0.0061 0.0033 'International Tables Vol C Tables 4.2.6.8 and 6.1.1.4'
Nd Nd -0.1943 3.0179 'International Tables Vol C Tables 4.2.6.8 and 6.1.1.4'
O O 0.0106 0.0060 'International Tables Vol C Tables 4.2.6.8 and 6.1.1.4'

loop_
_geom_angle_atom_site_label_1
_geom_angle_atom_site_label_2
_geom_angle_atom_site_label_3
_geom_angle
O3D Nd1 O3A 85.81(11)
O3D Nd1 O2C 151.88(10)
O3A Nd1 O2C 85.94(10)
O3D Nd1 O3C 78.22(10)
O3A Nd1 O3C 76.94(11)
O2C Nd1 O3C 125.65(10)
O3D Nd1 O2D 122.55(10)
O3A Nd1 O2D 147.58(10)
O2C Nd1 O2D 75.21(10)
O3C Nd1 O2D 92.75(11)
O3D Nd1 O2A 86.49(10)
O3A Nd1 O2A 124.27(10)
O2C Nd1 O2A 76.18(10)
O3C Nd1 O2A 153.08(10)
O2D Nd1 O2A 76.90(11)
O3D Nd1 N1A 80.65(10)
O3A Nd1 N1A 62.07(10)
O2C Nd1 N1A 71.74(10)
O3C Nd1 N1A 134.87(10)
O2D Nd1 N1A 132.04(10)
O2A Nd1 N1A 62.21(10)
O3D Nd1 N1C 138.51(10)
O3A Nd1 N1C 73.26(11)
O2C Nd1 N1C 63.15(10)
O3C Nd1 N1C 62.54(10)
O2D Nd1 N1C 74.72(11)
O2A Nd1 N1C 134.90(10)
N1A Nd1 N1C 117.36(10)
O3F Nd2 O3E 77.52(13)
O3F Nd2 O2F 123.85(11)
O3E Nd2 O2F 87.01(13)
O3F Nd2 O3B 77.86(13)
O3E Nd2 O3B 81.55(15)
O2F Nd2 O3B 152.58(13)
O3F Nd2 O2E 154.86(11)
O3E Nd2 O2E 123.11(13)
O2F Nd2 O2E 75.12(11)
O3B Nd2 O2E 90.42(12)
O3F Nd2 O2B 97.01(11)
O3E Nd2 O2B 152.88(13)
O2F Nd2 O2B 73.92(10)
O3B Nd2 O2B 123.73(12)
O2E Nd2 O2B 70.97(11)
O3F Nd2 N1B 86.24(12)
O3E Nd2 N1B 142.41(13)
O2F Nd2 N1B 129.54(11)
O3B Nd2 N1B 61.83(12)
O2E Nd2 N1B 68.64(11)
O2B Nd2 N1B 61.92(10)
O3F Nd2 N1F 61.61(11)
O3E Nd2 N1F 79.05(14)
O2F Nd2 N1F 62.53(10)
O3B Nd2 N1F 137.86(11)
O2E Nd2 N1F 131.38(11)
O2B Nd2 N1F 75.11(10)
N1B Nd2 N1F 122.18(12)
C4A O2A Nd1 122.1(3)
C10A O3A Nd1 124.9(3)
C4F O2F Nd2 126.0(3)
C10F O3F Nd2 127.6(3)
C4A N16A C17A 122.8(4)
C9A N1A C5A 119.1(4)
C9A N1A Nd1 120.1(3)
C5A N1A Nd1 118.4(3)
C10A N11A C14A 125.1(4)
C10A N11A C12A 116.6(5)
C14A N11A C12A 118.0(4)
C4F N16F C17F 126.8(4)
C5F N1F C9F 119.2(4)
C5F N1F Nd2 119.3(3)
C9F N1F Nd2 120.6(3)
C10F N11F C12F 127.1(4)
C10F N11F C14F 116.3(5)
C12F N11F C14F 115.4(4)
C20F C23F C20A 113.0(4)
C21A C20A C19A 118.6(4)
C21A C20A C23F 120.6(4)
C19A C20A C23F 120.8(4)
C18A C19A C20A 120.8(5)
C20A C21A C22A 120.6(4)
C17A C18A C19A 119.5(4)
C17A C22A C21A 120.1(4)
C18A C17A C22A 120.2(4)
C18A C17A N16A 120.7(4)
C22A C17A N16A 119.0(4)
O2A C4A N16A 123.0(4)
O2A C4A C5A 119.1(3)
N16A C4A C5A 117.9(4)
N1A C5A C6A 122.4(4)
N1A C5A C4A 112.0(4)
C6A C5A C4A 125.5(4)
C5A C6A C7A 118.8(4)
C8A C7A C6A 118.6(5)
C7A C8A C9A 119.4(4)
N1A C9A C8A 121.6(4)
N1A C9A C10A 110.8(4)
C8A C9A C10A 126.4(4)
O3A C10A N11A 121.0(4)
O3A C10A C9A 116.6(3)
N11A C10A C9A 122.4(4)
N11A C12A C13A 111.7(5)
N11A C14A C15A 113.2(6)
C21F C20F C19F 117.8(4)
C21F C20F C23F 122.2(4)
C19F C20F C23F 120.1(4)
C20F C19F C18F 121.5(5)
C20F C21F C22F 121.3(4)
C17F C18F C19F 119.8(5)
C17F C22F C21F 120.2(5)
C18F C17F C22F 119.4(4)
C18F C17F N16F 124.0(4)
C22F C17F N16F 116.6(4)
O2F C4F N16F 123.7(4)
O2F C4F C5F 118.7(3)
N16F C4F C5F 117.6(4)
N1F C5F C6F 122.8(4)
N1F C5F C4F 112.4(4)
C6F C5F C4F 124.6(4)
C5F C6F C7F 118.0(4)
C6F C7F C8F 120.0(5)
C7F C8F C9F 118.7(4)
N1F C9F C8F 121.2(4)
N1F C9F C10F 110.9(4)
C8F C9F C10F 127.7(4)
O3F C10F N11F 119.8(4)
O3F C10F C9F 116.5(4)
N11F C10F C9F 123.6(4)
N11F C14F C15F 111.3(6)
N11F C12F C13F 113.7(4)
C4D O2D Nd1 126.8(2)
C10D O3D Nd1 121.6(3)
C4B O2B Nd2 120.9(3)
C10B O3B Nd2 123.2(3)
C4D N16D C17D 126.4(3)
C9D N1D C5D 120.2(3)
C9D N1D Nd1 119.2(3)
C5D N1D Nd1 120.3(2)
C10D N11D C14D 126.0(4)
C10D N11D C12D 118.1(4)
C14D N11D C12D 115.4(3)
C4B N16B C17B 123.8(3)
C9B N1B C5B 118.8(4)
C9B N1B Nd2 120.8(3)
C5B N1B Nd2 118.3(3)
C10B N11B C12B 125.6(6)
C10B N11B C14B 117.4(6)
C12B N11B C14B 116.7(5)
C20D C23B C20B 114.2(3)
C19D C20D C21D 117.8(3)
C19D C20D C23B 120.6(4)
C21D C20D C23B 121.6(3)
C20D C19D C18D 122.1(4)
C22D C21D C20D 121.2(4)
C19D C18D C17D 119.2(4)
C17D C22D C21D 120.1(4)
C22D C17D C18D 119.6(3)
C22D C17D N16D 116.9(3)
C18D C17D N16D 123.5(3)
O2D C4D N16D 123.5(3)
O2D C4D C5D 118.1(3)
N16D C4D C5D 118.4(3)
N1D C5D C6D 122.2(3)
N1D C5D C4D 111.5(3)
C6D C5D C4D 126.3(4)
C5D C6D C7D 117.8(4)
C8D C7D C6D 119.9(4)
C7D C8D C9D 118.8(3)
N1D C9D C8D 121.0(4)
N1D C9D C10D 110.6(3)
C8D C9D C10D 128.4(3)
O3D C10D N11D 120.3(4)
O3D C10D C9D 116.4(3)
N11D C10D C9D 123.3(4)
N11D C12D C13D 111.1(5)
N11D C14D C15D 111.8(4)
C19B C20B C21B 118.4(4)
C19B C20B C23B 121.3(4)
C21B C20B C23B 120.3(3)
C22B C21B C20B 120.9(3)
C20B C19B C18B 121.4(4)
C21B C22B C17B 119.3(4)
C17B C18B C19B 119.4(4)
C18B C17B C22B 120.5(3)
C18B C17B N16B 118.5(3)
C22B C17B N16B 121.1(4)
O2B C4B N16B 123.4(4)
O2B C4B C5B 118.7(3)
N16B C4B C5B 117.9(4)
N1B C5B C6B 122.8(4)
N1B C5B C4B 112.1(4)
C6B C5B C4B 125.0(4)
C5B C6B C7B 118.1(5)
C8B C7B C6B 119.4(5)
C9B C8B C7B 118.8(5)
N1B C9B C8B 122.0(5)
N1B C9B C10B 110.4(4)
C8B C9B C10B 127.2(4)
O3B C10B N11B 120.7(5)
O3B C10B C9B 116.8(4)
N11B C10B C9B 122.4(6)
C15B C14B N11B 110.4(7)
N11B C12B C13B 111.8(7)
C4C O2C Nd1 125.1(3)
C10C O3C Nd1 125.4(2)
C4E O2E Nd2 124.3(3)
C10E O3E Nd2 127.7(4)
C4C N16C C17C 124.2(4)
C9C N1C C5C 120.0(4)
C9C N1C Nd1 119.0(3)
C5C N1C Nd1 118.0(3)
C10C N11C C14C 126.3(4)
C10C N11C C12C 116.9(4)
C14C N11C C12C 115.6(4)
C4E N16E C17E 123.7(4)
C5E N1E C9E 118.5(5)
C5E N1E Nd2 120.1(3)
C9E N1E Nd2 120.8(4)
C20C C23C C20E 114.9(4)
C19C C20C C21C 118.2(4)
C19C C20C C23C 121.8(4)
C21C C20C C23C 120.0(5)
C20C C19C C18C 121.6(4)
C22C C21C C20C 121.0(4)
C19C C18C C17C 119.7(4)
C17C C22C C21C 120.0(4)
C22C C17C C18C 119.5(4)
C22C C17C N16C 121.6(3)
C18C C17C N16C 118.8(4)
O2C C4C N16C 122.5(4)
O2C C4C C5C 118.4(3)
N16C C4C C5C 119.1(4)
N1C C5C C6C 121.6(4)
N1C C5C C4C 112.3(4)
C6C C5C C4C 125.8(4)
C7C C6C C5C 118.0(5)
C8C C7C C6C 120.4(5)
C7C C8C C9C 118.5(4)
N1C C9C C8C 121.3(4)
N1C C9C C10C 111.7(4)
C8C C9C C10C 126.6(4)
O3C C10C N11C 120.2(4)
O3C C10C C9C 116.4(4)
N11C C10C C9C 123.4(4)
N11C C12C C13C 112.0(3)
N11C C14C C15C 111.6(5)
C21E C20E C19E 117.7(5)
C21E C20E C23C 119.0(4)
C19E C20E C23C 123.2(4)
C18E C19E C20E 121.6(4)
C22E C21E C20E 121.4(5)
C19E C18E C17E 119.0(5)
C21E C22E C17E 119.9(4)
C22E C17E C18E 120.4(5)
C22E C17E N16E 121.8(4)
C18E C17E N16E 117.8(5)
O2E C4E N16E 123.3(4)
O2E C4E C5E 118.7(4)
N16E C4E C5E 117.9(5)
C6EA C5E N1E 121.1(8)
C6EA C5E C6EB 25.6(9)
N1E C5E C6EB 122.2(10)
C6EA C5E C4E 125.0(7)
N1E C5E C4E 112.0(4)
C6EB C5E C4E 123.8(9)
O3E C10E N1X 116.1(7)
O3E C10E N1Y 118.4(8)
N1X C10E N1Y 42.3(7)
O3E C10E C9E 118.9(4)
N1X C10E C9E 123.0(7)
N1Y C10E C9E 115.0(9)
C10E N1X C1X 125.5(9)
C10E N1X C3X 111.3(12)
C1X N1X C3X 121.1(10)
N1X C1X C2X 115.9(15)
C4X C3X N1X 101(2)
C10E N1Y C2Y 131.4(14)
C10E N1Y C3Y 115.6(16)
C2Y N1Y C3Y 112.3(18)
N1Y C2Y C1Y 111(2)
C4Y C3Y N1Y 73(2)
C8EA C9E N1E 121.2(7)
C8EA C9E C10E 126.9(7)
N1E C9E C10E 110.1(5)
C8EA C9E C8EB 28.5(9)
N1E C9E C8EB 121.2(9)
C10E C9E C8EB 125.4(9)
O1O Cl1 O1P 110.6(2)
O1O Cl1 O1N 110.4(2)
O1P Cl1 O1N 109.4(2)
O1O Cl1 O1M 108.8(2)
O1P Cl1 O1M 108.9(2)
O1N Cl1 O1M 108.7(2)
O2P Cl2 O2M 109.4(2)
O2P Cl2 O2O 109.6(3)
O2M Cl2 O2O 110.4(3)
O2P Cl2 O2N 109.7(3)
O2M Cl2 O2N 108.8(2)
O2O Cl2 O2N 108.8(2)
O3O Cl3 O3N 111.4(3)
O3O Cl3 O3P 110.5(3)
O3N Cl3 O3P 109.3(3)
O3O Cl3 O3M 108.5(3)
O3N Cl3 O3M 106.9(3)
O3P Cl3 O3M 110.2(2)
O4S Cl4 O4M 123.2(12)
O4S Cl4 O4T 113.1(8)
O4M Cl4 O4T 108.5(9)
O4S Cl4 O4N 115.2(9)
O4M Cl4 O4N 113.6(7)
O4T Cl4 O4N 71.2(6)
O4S Cl4 O4P 81.1(7)
O4M Cl4 O4P 110.9(8)
O4T Cl4 O4P 40.1(5)
O4N Cl4 O4P 106.3(5)
O4S Cl4 O4Q 111.3(10)
O4M Cl4 O4Q 14.7(13)
O4T Cl4 O4Q 109.8(7)
O4N Cl4 O4Q 128.2(9)
O4P Cl4 O4Q 102.0(8)
O4S Cl4 O4R 113.5(8)
O4M Cl4 O4R 90.5(10)
O4T Cl4 O4R 104.5(9)
O4N Cl4 O4R 36.0(7)
O4P Cl4 O4R 142.2(9)
O4Q Cl4 O4R 104.0(9)
O4S Cl4 O4O 23.9(6)
O4M Cl4 O4O 112.3(9)
O4T Cl4 O4O 134.6(7)
O4N Cl4 O4O 108.2(6)
O4P Cl4 O4O 105.0(6)
O4Q Cl4 O4O 104.9(10)
O4R Cl4 O4O 94.2(7)
O5O Cl5 O5M 95.7(13)
O5O Cl5 O5N 118.8(15)
O5M Cl5 O5N 105.6(14)
O5O Cl5 O5P 102.1(13)
O5M Cl5 O5P 132.8(15)
O5N Cl5 O5P 103.4(14)
O5S Cl5B O5Q 105.7(14)
O5S Cl5B O5R 118.1(15)
O5Q Cl5B O5R 111.0(13)
O5S Cl5B O5T 104.7(14)
O5Q Cl5B O5T 113.6(13)
O5R Cl5B O5T 103.8(14)
O2AA Cl6A O6N 108.0(7)
O2AA Cl6A O3AA 120.7(10)
O6N Cl6A O3AA 112.9(10)
O2AA Cl6A O1AA 111.1(8)
O6N Cl6A O1AA 101.6(7)
O3AA Cl6A O1AA 100.7(9)
N1L C1L C2L 162(2)
N2S C2J C2I 179.4(6)
N3SB C3JB C3IB 179(2)
N4S C4J C4I 177.0(13)
N5S C5J C5I 174.0(19)
N6S C6L C6K 163(4)
N6SB C6N C6M 172(3)
N8S C8J C8I 152(3)
N8SB C8L C8K 149(4)
N9S C9J C9I 177(3)
N10S C10J C10I 174(2)
C7EB C6EB C5E 117.4(16)
C7EB C8EB C9E 117.3(15)
C8EB C7EB C6EB 120.1(18)
C7EA C6EA C5E 120.4(12)
C6EA C7EA C8EA 119.0(12)
C9E C8EA C7EA 118.7(10)
N C0AA C 165.8(12)
O7O Cl7 O7N 109.6
O7O Cl7 O7M 109.5
O7N Cl7 O7M 109.5
O7O Cl7 O7P 109.3
O7N Cl7 O7P 109.5
O7M Cl7 O7P 109.4
N12K C13K C12K 177.1(19)
O5U Cl5C O5X 109.5
O5U Cl5C O5V 109.5
O5X Cl5C O5V 109.5
O5U Cl5C O5Y 109.5
O5X Cl5C O5Y 109.5
O5V Cl5C O5Y 109.4

loop_
_geom_bond_atom_site_label_1
_geom_bond_atom_site_label_2
_geom_bond_distance
Nd1 O3D 2.424(3)
Nd1 O3A 2.432(3)
Nd1 O2C 2.432(3)
Nd1 O3C 2.434(3)
Nd1 O2D 2.437(3)
Nd1 O2A 2.465(3)
Nd1 N1A 2.603(4)
Nd1 N1C 2.606(4)
Nd2 O3F 2.415(3)
Nd2 O3E 2.433(4)
Nd2 O2F 2.439(3)
Nd2 O3B 2.462(4)
Nd2 O2E 2.470(3)
Nd2 O2B 2.484(3)
Nd2 N1B 2.608(4)
Nd2 N1F 2.616(4)
O2A C4A 1.248(5)
O3A C10A 1.242(5)
O2F C4F 1.239(5)
O3F C10F 1.268(6)
N16A C4A 1.329(5)
N16A C17A 1.422(5)
N1A C9A 1.339(5)
N1A C5A 1.346(5)
N11A C10A 1.327(5)
N11A C14A 1.475(8)
N11A C12A 1.477(7)
N16F C4F 1.336(5)
N16F C17F 1.421(5)
N1F C5F 1.336(5)
N1F C9F 1.348(5)
N11F C10F 1.319(6)
N11F C12F 1.467(7)
N11F C14F 1.476(7)
C23F C20F 1.506(6)
C23F C20A 1.517(6)
C20A C21A 1.385(7)
C20A C19A 1.400(6)
C19A C18A 1.393(7)
C21A C22A 1.389(6)
C18A C17A 1.381(7)
C22A C17A 1.384(6)
C4A C5A 1.502(6)
C5A C6A 1.385(7)
C6A C7A 1.398(7)
C7A C8A 1.386(7)
C8A C9A 1.396(7)
C9A C10A 1.521(6)
C12A C13A 1.503(10)
C14A C15A 1.514(9)
C20F C21F 1.372(7)
C20F C19F 1.378(7)
C19F C18F 1.395(7)
C21F C22F 1.391(6)
C18F C17F 1.368(7)
C22F C17F 1.375(6)
C4F C5F 1.508(6)
C5F C6F 1.378(7)
C6F C7F 1.381(7)
C7F C8F 1.381(6)
C8F C9F 1.390(7)
C9F C10F 1.505(6)
C14F C15F 1.556(12)
C12F C13F 1.534(8)
O2D C4D 1.241(5)
O3D C10D 1.255(5)
O2B C4B 1.248(5)
O3B C10B 1.266(7)
N16D C4D 1.325(5)
N16D C17D 1.428(4)
N1D C9D 1.336(4)
N1D C5D 1.344(5)
N11D C10D 1.327(4)
N11D C14D 1.475(5)
N11D C12D 1.476(6)
N16B C4B 1.336(5)
N16B C17B 1.426(5)
N1B C9B 1.342(5)
N1B C5B 1.344(5)
N11B C10B 1.334(6)
N11B C12B 1.472(9)
N11B C14B 1.494(9)
C23B C20D 1.513(5)
C23B C20B 1.519(5)
C20D C19D 1.380(6)
C20D C21D 1.388(6)
C19D C18D 1.388(6)
C21D C22D 1.387(5)
C18D C17D 1.389(6)
C22D C17D 1.382(5)
C4D C5D 1.512(5)
C5D C6D 1.377(5)
C6D C7D 1.400(5)
C7D C8D 1.382(6)
C8D C9D 1.393(6)
C9D C10D 1.506(6)
C12D C13D 1.524(8)
C14D C15D 1.521(6)
C20B C19B 1.377(5)
C20B C21B 1.406(6)
C21B C22B 1.387(5)
C19B C18B 1.394(6)
C22B C17B 1.392(5)
C18B C17B 1.383(6)
C4B C5B 1.505(5)
C5B C6B 1.382(6)
C6B C7B 1.391(7)
C7B C8B 1.388(8)
C8B C9B 1.386(7)
C9B C10B 1.506(7)
C14B C15B 1.494(11)
C12B C13B 1.520(10)
O2C C4C 1.248(5)
O3C C10C 1.263(5)
O2E C4E 1.245(6)
O3E C10E 1.230(7)
N16C C4C 1.327(5)
N16C C17C 1.424(5)
N1C C9C 1.334(5)
N1C C5C 1.341(5)
N11C C10C 1.336(5)
N11C C14C 1.470(6)
N11C C12C 1.475(6)
N16E C4E 1.323(6)
N16E C17E 1.436(6)
N1E C5E 1.333(6)
N1E C9E 1.357(6)
C23C C20C 1.511(7)
C23C C20E 1.524(7)
C20C C19C 1.375(8)
C20C C21C 1.400(6)
C19C C18C 1.391(7)
C21C C22C 1.387(6)
C18C C17C 1.392(5)
C22C C17C 1.387(6)
C4C C5C 1.505(6)
C5C C6C 1.385(6)
C6C C7C 1.377(8)
C7C C8C 1.377(8)
C8C C9C 1.385(6)
C9C C10C 1.510(6)
C12C C13C 1.513(7)
C14C C15C 1.527(7)
C20E C21E 1.386(6)
C20E C19E 1.389(7)
C19E C18E 1.380(8)
C21E C22E 1.373(7)
C18E C17E 1.383(6)
C22E C17E 1.373(7)
C4E C5E 1.514(7)
C5E C6EA 1.333(16)
C5E C6EB 1.50(2)
C10E N1X 1.329(8)
C10E N1Y 1.445(17)
C10E C9E 1.497(8)
N1X C1X 1.474(13)
N1X C3X 1.57(2)
C1X C2X 1.497(19)
C3X C4X 1.489(10)
N1Y C2Y 1.492(17)
N1Y C3Y 1.90(6)
C1Y C2Y 1.49(2)
C3Y C4Y 1.484(10)
C9E C8EA 1.317(14)
C9E C8EB 1.52(2)
Cl1 O1O 1.426(4)
Cl1 O1P 1.437(3)
Cl1 O1N 1.438(3)
Cl1 O1M 1.451(3)
Cl2 O2P 1.436(4)
Cl2 O2M 1.438(4)
Cl2 O2O 1.438(4)
Cl2 O2N 1.452(4)
Cl3 O3O 1.415(4)
Cl3 O3N 1.427(4)
Cl3 O3P 1.436(4)
Cl3 O3M 1.451(4)
Cl4 O4S 1.391(10)
Cl4 O4M 1.399(9)
Cl4 O4T 1.432(8)
Cl4 O4N 1.432(6)
Cl4 O4P 1.436(6)
Cl4 O4Q 1.442(10)
Cl4 O4R 1.452(8)
Cl4 O4O 1.453(8)
Cl5 O5O 1.340(14)
Cl5 O5M 1.381(12)
Cl5 O5N 1.461(13)
Cl5 O5P 1.526(17)
Cl5B O5S 1.327(15)
Cl5B O5Q 1.345(13)
Cl5B O5R 1.456(13)
Cl5B O5T 1.562(18)
Cl6A O2AA 1.313(9)
Cl6A O6N 1.389(7)
Cl6A O3AA 1.392(9)
Cl6A O1AA 1.463(10)
N1L C1L 1.13(3)
C1L C2L 1.38(3)
C2I C2J 1.454(6)
C2J N2S 1.138(6)
C3IB C3JB 1.492(14)
C3JB N3SB 1.132(13)
C4I C4J 1.434(14)
C4J N4S 1.218(15)
C5I C5J 1.535(19)
C5J N5S 1.176(17)
N6S C6L 1.209(9)
C6L C6K 1.489(9)
N6SB C6N 1.224(17)
C6N C6M 1.427(18)
C8I C8J 1.508(18)
C8J N8S 1.196(16)
C8K C8L 1.39(5)
C8L N8SB 1.09(4)
C9I C9J 1.504(19)
C9J N9S 1.167(17)
N10S C10J 1.11(2)
C10J C10I 1.47(3)
C6EB C7EB 1.43(3)
C8EB C7EB 1.40(3)
C6EA C7EA 1.330(18)
C7EA C8EA 1.401(17)
N C0AA 1.143(12)
C C0AA 1.627(15)
Cl7 O7O 1.462(4)
Cl7 O7N 1.462(4)
Cl7 O7M 1.463(4)
Cl7 O7P 1.467(4)
C13K N12K 1.026(19)
C13K C12K 1.49(2)
Cl5C O5U 1.51(3)
Cl5C O5X 1.51(3)
Cl5C O5V 1.51(3)
Cl5C O5Y 1.51(3)
